data_4318921
loop_
_publ_author_name
'Amit K. Ghosh'
'Kunal K. Kamar'
'Parimal Paul'
'Shie-Ming Peng'
'Gene-Hsiang Lee'
'Sreebrata Goswami'

_publ_section_title
;
 Photoinduced and Chemical Oxidation of Coordinated Imine to Amide in
 Isomeric Osmium(II) Complexes of N-Arylpyridine-2-carboxaldimines.
 Synthesis, Characterization, Electron Transfer Properties, and Structural
 Studies
;
_journal_name_full 'Inorganic Chemistry'
_journal_page_first 6343
_journal_page_last 6350
_journal_paper_doi 10.1021/ic020454s
_journal_volume 41
_journal_year 2002
_chemical_formula_sum 'C26 H24 Br2 N4 O2 Os'
_chemical_formula_weight 774.51
_chemical_name_systematic
;
 ?
;
_space_group_IT_number 14
_symmetry_cell_setting monoclinic
_symmetry_space_group_name_Hall '-P 2ybc'
_symmetry_space_group_name_H-M 'P 1 21/c 1'
_atom_sites_solution_hydrogens geom
_atom_sites_solution_primary direct
_atom_sites_solution_secondary difmap
_audit_creation_method SHELXL-97
_cell_angle_alpha 90.00
_cell_angle_beta 94.53(2)
_cell_angle_gamma 90.00
_cell_formula_units_Z 4
_cell_length_a 8.8976(12)
_cell_length_b 18.370(4)
_cell_length_c 15.956(3)
_cell_measurement_reflns_used 25
_cell_measurement_temperature 295(2)
_cell_measurement_theta_max 11.34
_cell_measurement_theta_min 8.90
_cell_volume 2599.8(8)
_computing_cell_refinement 'Enraf-Nonius CAD4'
_computing_data_collection 'Enraf-Nonius CAD4'
_computing_data_reduction 'Bruker SHELXTL'
_computing_molecular_graphics 'Bruker SHELXTL'
_computing_publication_material 'Bruker SHELXTL'
_computing_structure_refinement 'SHELXL-97 (Sheldrick, 1997)'
_computing_structure_solution 'SHELXS-97 (Sheldrick, 1990)'
_diffrn_ambient_temperature 295(2)
_diffrn_measured_fraction_theta_full 1.000
_diffrn_measured_fraction_theta_max 1.000
_diffrn_measurement_device_type 'Enraf-Nonius CAD4'
_diffrn_measurement_method '\w--2\q scans'
_diffrn_radiation_monochromator graphite
_diffrn_radiation_source 'fine-focus sealed tube'
_diffrn_radiation_type MoK\a
_diffrn_radiation_wavelength 0.71073
_diffrn_reflns_av_R_equivalents 0.0000
_diffrn_reflns_av_sigmaI/netI 0.0537
_diffrn_reflns_limit_h_max 10
_diffrn_reflns_limit_h_min -10
_diffrn_reflns_limit_k_max 21
_diffrn_reflns_limit_k_min 0
_diffrn_reflns_limit_l_max 18
_diffrn_reflns_limit_l_min 0
_diffrn_reflns_number 4581
_diffrn_reflns_theta_full 25.00
_diffrn_reflns_theta_max 25.00
_diffrn_reflns_theta_min 1.69
_diffrn_standards_decay_% 0
_diffrn_standards_interval_time 60
_diffrn_standards_number 3
_exptl_absorpt_coefficient_mu 8.009
_exptl_absorpt_correction_T_max 0.5565
_exptl_absorpt_correction_T_min 0.1284
_exptl_absorpt_correction_type 'empirical used psi-scan'
_exptl_crystal_colour black
_exptl_crystal_density_diffrn 1.979
_exptl_crystal_density_meas ?
_exptl_crystal_density_method 'not measured'
_exptl_crystal_description plate
_exptl_crystal_F_000 1480
_exptl_crystal_size_max 0.50
_exptl_crystal_size_mid 0.50
_exptl_crystal_size_min 0.20
_refine_diff_density_max 1.694
_refine_diff_density_min -1.533
_refine_diff_density_rms 0.168
_refine_ls_extinction_coef 0.00046(10)
_refine_ls_extinction_expression Fc^*^=kFc[1+0.001xFc^2^\l^3^/sin(2\q)]^-1/4^
_refine_ls_extinction_method SHELXL
_refine_ls_goodness_of_fit_ref 1.003
_refine_ls_hydrogen_treatment mixed
_refine_ls_matrix_type full
_refine_ls_number_parameters 317
_refine_ls_number_reflns 4581
_refine_ls_number_restraints 0
_refine_ls_restrained_S_all 1.003
_refine_ls_R_factor_all 0.0849
_refine_ls_R_factor_gt 0.0429
_refine_ls_shift/su_max 0.000
_refine_ls_shift/su_mean 0.000
_refine_ls_structure_factor_coef Fsqd
_refine_ls_weighting_details 'calc w=1/[\s^2^(Fo^2^)+(0.0624P)^2^+0.0000P] where P=(Fo^2^+2Fc^2^)/3'
_refine_ls_weighting_scheme calc
_refine_ls_wR_factor_gt 0.1018
_refine_ls_wR_factor_ref 0.1146
_reflns_number_gt 2930
_reflns_number_total 4581
_reflns_threshold_expression >2sigma(I)
_cod_data_source_file ic020454s_1.cif
_cod_data_source_block ic7674
_cod_depositor_comments
;
The following automatic conversions were performed:

'_symmetry_cell_setting' value 'Monoclinic' changed to 'monoclinic'
according to the built-in table from CIF Core dictionary named
'cif_core.dic' version 2.4.1 from 2010-06-29.

Automatic conversion script
Id: cif_fix_values 1646 2011-03-28 12:23:43Z adriana 

The following automatic conversions were performed:

'_exptl_crystal_density_meas' value 'not_measured' was changed to '?'
- the value is perceived as not measured.

Automatic conversion script
Id: cif_fix_values 3008 2015-01-20 13:52:24Z robertas 
;
_cod_original_cell_volume 2600.0(8)
_cod_database_code 4318921

loop_
_symmetry_equiv_pos_as_xyz
'x, y, z'
'-x, y+1/2, -z+1/2'
'-x, -y, -z'
'x, -y-1/2, z-1/2'

loop_
_atom_site_label
_atom_site_type_symbol
_atom_site_fract_x
_atom_site_fract_y
_atom_site_fract_z
_atom_site_U_iso_or_equiv
_atom_site_adp_type
_atom_site_occupancy
_atom_site_symmetry_multiplicity
_atom_site_calc_flag
_atom_site_refinement_flags
_atom_site_disorder_assembly
_atom_site_disorder_group
Os Os 0.03507(4) 0.35574(2) 0.74952(2) 0.04230(15) Uani 1 1 d . . .
Br1 Br -0.14496(17) 0.25061(7) 0.71921(7) 0.0895(5) Uani 1 1 d . . .
Br2 Br 0.25221(15) 0.26842(7) 0.78848(7) 0.0840(4) Uani 1 1 d . . .
O1 O -0.5057(8) 0.5712(4) 0.9109(5) 0.072(2) Uani 1 1 d . . .
O2 O 0.4724(8) 0.6020(5) 0.5583(5) 0.079(2) Uani 1 1 d . . .
N1 N 0.0611(9) 0.3566(4) 0.6226(4) 0.0485(19) Uani 1 1 d . . .
N2 N -0.1251(8) 0.4262(4) 0.7063(4) 0.049(2) Uani 1 1 d . . .
N3 N 0.0076(8) 0.3618(4) 0.8761(4) 0.0441(18) Uani 1 1 d . . .
N4 N 0.1710(7) 0.4388(4) 0.7856(4) 0.0389(17) Uani 1 1 d . . .
C1 C 0.1552(12) 0.3152(6) 0.5813(6) 0.063(3) Uani 1 1 d . . .
H1A H 0.2221 0.2846 0.6120 0.075 Uiso 1 1 calc R . .
C2 C 0.1562(13) 0.3167(7) 0.4950(6) 0.068(3) Uani 1 1 d . . .
H2A H 0.2223 0.2867 0.4688 0.082 Uiso 1 1 calc R . .
C3 C 0.0613(15) 0.3616(8) 0.4474(7) 0.082(4) Uani 1 1 d . . .
H3A H 0.0622 0.3632 0.3892 0.099 Uiso 1 1 calc R . .
C4 C -0.0365(13) 0.4048(7) 0.4895(6) 0.075(4) Uani 1 1 d . . .
H4A H -0.1019 0.4365 0.4593 0.089 Uiso 1 1 calc R . .
C5 C -0.0372(11) 0.4010(6) 0.5763(6) 0.052(3) Uani 1 1 d . . .
C6 C -0.1379(10) 0.4385(6) 0.6248(5) 0.058(3) Uani 1 1 d . . .
H6A H -0.2098 0.4704 0.6004 0.070 Uiso 1 1 calc R . .
C7 C -0.2226(10) 0.4650(5) 0.7581(5) 0.045(2) Uani 1 1 d . . .
C8 C -0.2297(11) 0.5402(6) 0.7562(6) 0.059(3) Uani 1 1 d . . .
H8A H -0.1695 0.5655 0.7212 0.071 Uiso 1 1 calc R . .
C9 C -0.3236(11) 0.5785(6) 0.8050(7) 0.062(3) Uani 1 1 d . . .
H9A H -0.3277 0.6291 0.8030 0.075 Uiso 1 1 calc R . .
C10 C -0.4114(9) 0.5397(6) 0.8569(6) 0.051(2) Uani 1 1 d . . .
C11 C -0.4061(10) 0.4644(6) 0.8600(7) 0.060(3) Uani 1 1 d . . .
H11A H -0.4661 0.4390 0.8951 0.072 Uiso 1 1 calc R . .
C12 C -0.3114(10) 0.4274(6) 0.8105(6) 0.053(3) Uani 1 1 d . . .
H12A H -0.3072 0.3768 0.8125 0.064 Uiso 1 1 calc R . .
C13 C -0.5094(14) 0.6489(8) 0.9143(10) 0.104(5) Uani 1 1 d . . .
H13A H -0.5808 0.6641 0.9529 0.157 Uiso 1 1 calc R . .
H13B H -0.5387 0.6679 0.8594 0.157 Uiso 1 1 calc R . .
H13C H -0.4111 0.6669 0.9330 0.157 Uiso 1 1 calc R . .
C14 C -0.0807(12) 0.3187(6) 0.9205(6) 0.060(3) Uani 1 1 d . . .
H14A H -0.1406 0.2835 0.8924 0.072 Uiso 1 1 calc R . .
C15 C -0.0838(12) 0.3255(6) 1.0056(6) 0.061(3) Uani 1 1 d . . .
H15A H -0.1473 0.2959 1.0343 0.073 Uiso 1 1 calc R . .
C16 C 0.0065(12) 0.3760(7) 1.0494(6) 0.066(3) Uani 1 1 d . . .
H16A H 0.0071 0.3794 1.1075 0.079 Uiso 1 1 calc R . .
C17 C 0.0964(11) 0.4215(6) 1.0053(6) 0.062(3) Uani 1 1 d . . .
H17A H 0.1569 0.4567 1.0328 0.074 Uiso 1 1 calc R . .
C18 C 0.0932(10) 0.4127(5) 0.9185(5) 0.047(2) Uani 1 1 d . . .
C19 C 0.1823(10) 0.4553(5) 0.8663(5) 0.048(2) Uani 1 1 d . . .
H19A H 0.2446 0.4926 0.8880 0.058 Uiso 1 1 calc R . .
C20 C 0.2514(9) 0.4830(5) 0.7303(5) 0.036(2) Uani 1 1 d . . .
C21 C 0.3440(9) 0.4499(5) 0.6757(6) 0.047(2) Uani 1 1 d . . .
H21A H 0.3563 0.3996 0.6766 0.057 Uiso 1 1 calc R . .
C22 C 0.4174(10) 0.4916(6) 0.6206(6) 0.053(3) Uani 1 1 d . . .
H22A H 0.4800 0.4695 0.5841 0.063 Uiso 1 1 calc R . .
C23 C 0.3992(10) 0.5647(6) 0.6189(6) 0.049(2) Uani 1 1 d . . .
C24 C 0.3117(10) 0.5994(6) 0.6749(6) 0.053(3) Uani 1 1 d . . .
H24A H 0.3034 0.6498 0.6751 0.064 Uiso 1 1 calc R . .
C25 C 0.2370(10) 0.5574(5) 0.7306(5) 0.047(2) Uani 1 1 d . . .
H25A H 0.1769 0.5797 0.7683 0.057 Uiso 1 1 calc R . .
C26 C 0.4393(15) 0.6789(8) 0.5455(9) 0.103(5) Uani 1 1 d . . .
H26A H 0.4943 0.6971 0.5005 0.154 Uiso 1 1 calc R . .
H26B H 0.4685 0.7053 0.5962 0.154 Uiso 1 1 calc R . .
H26C H 0.3332 0.6851 0.5314 0.154 Uiso 1 1 calc R . .

loop_
_atom_site_aniso_label
_atom_site_aniso_U_11
_atom_site_aniso_U_22
_atom_site_aniso_U_33
_atom_site_aniso_U_23
_atom_site_aniso_U_13
_atom_site_aniso_U_12
Os 0.0617(3) 0.0378(2) 0.02817(19) -0.00070(18) 0.00831(14) -0.0018(2)
Br1 0.1470(12) 0.0688(8) 0.0580(7) -0.0216(6) 0.0411(7) -0.0559(8)
Br2 0.1197(10) 0.0757(9) 0.0600(7) 0.0169(6) 0.0293(7) 0.0482(8)
O1 0.066(5) 0.067(6) 0.086(6) -0.007(4) 0.020(4) 0.009(4)
O2 0.081(5) 0.081(6) 0.082(6) 0.000(5) 0.045(4) -0.009(4)
N1 0.066(5) 0.043(5) 0.037(4) -0.006(4) 0.010(4) -0.019(4)
N2 0.049(4) 0.062(6) 0.033(4) 0.005(4) -0.004(3) -0.013(4)
N3 0.055(5) 0.045(5) 0.033(4) 0.000(4) 0.005(3) 0.013(4)
N4 0.029(4) 0.048(5) 0.040(4) 0.001(4) -0.002(3) -0.002(3)
C1 0.078(7) 0.073(8) 0.039(5) -0.012(5) 0.016(5) -0.005(6)
C2 0.094(9) 0.075(8) 0.039(6) -0.019(6) 0.026(6) -0.019(7)
C3 0.109(10) 0.102(11) 0.039(6) -0.005(7) 0.025(7) -0.046(9)
C4 0.098(9) 0.095(10) 0.030(6) 0.007(6) -0.005(6) -0.033(7)
C5 0.061(6) 0.066(7) 0.028(5) 0.001(5) -0.001(4) -0.020(5)
C6 0.048(6) 0.090(9) 0.033(5) 0.012(5) -0.009(4) -0.007(5)
C7 0.046(5) 0.049(6) 0.039(5) -0.001(5) 0.001(4) 0.000(4)
C8 0.053(6) 0.072(8) 0.053(6) 0.012(6) 0.004(5) -0.008(5)
C9 0.055(6) 0.058(7) 0.072(7) 0.002(6) -0.001(5) 0.003(5)
C10 0.033(5) 0.065(7) 0.054(6) -0.003(5) 0.000(4) 0.004(5)
C11 0.046(6) 0.064(8) 0.070(7) 0.014(6) 0.011(5) 0.000(5)
C12 0.041(5) 0.065(7) 0.053(6) 0.006(5) 0.000(4) -0.007(5)
C13 0.083(9) 0.094(12) 0.139(13) 0.002(10) 0.022(8) 0.025(8)
C14 0.078(7) 0.064(7) 0.038(5) 0.006(5) 0.010(5) 0.004(6)
C15 0.064(7) 0.074(8) 0.049(6) 0.014(6) 0.018(5) 0.009(6)
C16 0.084(8) 0.089(9) 0.025(5) 0.009(5) 0.007(5) 0.013(7)
C17 0.058(6) 0.081(8) 0.045(6) -0.005(6) 0.001(5) 0.004(5)
C18 0.055(6) 0.050(6) 0.034(5) -0.001(5) -0.002(4) 0.008(5)
C19 0.052(6) 0.059(7) 0.033(5) -0.005(5) -0.001(4) -0.001(5)
C20 0.040(5) 0.046(6) 0.023(4) 0.000(4) 0.006(3) 0.007(4)
C21 0.045(5) 0.041(6) 0.055(6) -0.003(5) -0.001(4) 0.008(4)
C22 0.045(5) 0.068(8) 0.047(6) -0.010(5) 0.010(4) -0.006(5)
C23 0.049(6) 0.057(7) 0.044(5) -0.009(5) 0.013(4) -0.007(5)
C24 0.049(6) 0.049(7) 0.061(6) -0.004(5) 0.009(5) 0.007(5)
C25 0.050(6) 0.054(7) 0.040(5) -0.006(5) 0.011(4) 0.001(5)
C26 0.123(12) 0.078(10) 0.113(11) 0.014(9) 0.047(9) -0.023(9)

loop_
_atom_type_symbol
_atom_type_description
_atom_type_scat_dispersion_real
_atom_type_scat_dispersion_imag
_atom_type_scat_source
C C 0.0033 0.0016 'International Tables Vol C Tables 4.2.6.8 and 6.1.1.4'
H H 0.0000 0.0000 'International Tables Vol C Tables 4.2.6.8 and 6.1.1.4'
N N 0.0061 0.0033 'International Tables Vol C Tables 4.2.6.8 and 6.1.1.4'
O O 0.0106 0.0060 'International Tables Vol C Tables 4.2.6.8 and 6.1.1.4'
Br Br -0.2901 2.4595 'International Tables Vol C Tables 4.2.6.8 and 6.1.1.4'
Os Os -1.2165 7.6030 'International Tables Vol C Tables 4.2.6.8 and 6.1.1.4'

loop_
_geom_angle_atom_site_label_1
_geom_angle_atom_site_label_2
_geom_angle_atom_site_label_3
_geom_angle
_geom_angle_site_symmetry_1
_geom_angle_site_symmetry_3
_geom_angle_publ_flag
N4 Os N2 90.2(3) . . ?
N4 Os N3 78.0(3) . . ?
N2 Os N3 99.6(3) . . ?
N4 Os N1 99.5(3) . . ?
N2 Os N1 77.8(3) . . ?
N3 Os N1 176.5(3) . . ?
N4 Os Br1 174.11(19) . . ?
N2 Os Br1 90.3(2) . . ?
N3 Os Br1 96.1(2) . . ?
N1 Os Br1 86.4(2) . . ?
N4 Os Br2 88.88(19) . . ?
N2 Os Br2 173.4(2) . . ?
N3 Os Br2 86.62(19) . . ?
N1 Os Br2 95.9(2) . . ?
Br1 Os Br2 91.28(6) . . ?
C10 O1 C13 117.5(9) . . ?
C23 O2 C26 118.4(8) . . ?
C1 N1 C5 118.0(8) . . ?
C1 N1 Os 127.1(7) . . ?
C5 N1 Os 114.8(6) . . ?
C6 N2 C7 118.3(8) . . ?
C6 N2 Os 117.0(7) . . ?
C7 N2 Os 124.7(6) . . ?
C18 N3 C14 118.0(8) . . ?
C18 N3 Os 115.0(6) . . ?
C14 N3 Os 127.0(7) . . ?
C19 N4 C20 117.9(7) . . ?
C19 N4 Os 117.0(6) . . ?
C20 N4 Os 125.1(5) . . ?
N1 C1 C2 122.2(11) . . ?
C3 C2 C1 121.0(11) . . ?
C2 C3 C4 117.3(10) . . ?
C5 C4 C3 120.4(12) . . ?
N1 C5 C4 121.1(10) . . ?
N1 C5 C6 113.7(8) . . ?
C4 C5 C6 125.2(10) . . ?
N2 C6 C5 116.7(9) . . ?
C12 C7 C8 119.1(9) . . ?
C12 C7 N2 120.0(9) . . ?
C8 C7 N2 120.9(8) . . ?
C9 C8 C7 121.8(9) . . ?
C8 C9 C10 118.1(10) . . ?
O1 C10 C9 124.0(10) . . ?
O1 C10 C11 114.7(9) . . ?
C9 C10 C11 121.2(9) . . ?
C12 C11 C10 119.6(9) . . ?
C11 C12 C7 120.2(10) . . ?
N3 C14 C15 121.6(10) . . ?
C14 C15 C16 120.5(10) . . ?
C15 C16 C17 119.0(9) . . ?
C16 C17 C18 117.9(10) . . ?
N3 C18 C17 122.9(9) . . ?
N3 C18 C19 113.9(8) . . ?
C17 C18 C19 123.2(9) . . ?
N4 C19 C18 116.1(8) . . ?
C25 C20 C21 120.0(8) . . ?
C25 C20 N4 120.7(7) . . ?
C21 C20 N4 119.2(8) . . ?
C22 C21 C20 119.6(9) . . ?
C23 C22 C21 120.4(9) . . ?
C22 C23 C24 121.0(9) . . ?
C22 C23 O2 116.2(8) . . ?
C24 C23 O2 122.8(9) . . ?
C23 C24 C25 118.7(9) . . ?
C20 C25 C24 120.1(8) . . ?

loop_
_geom_bond_atom_site_label_1
_geom_bond_atom_site_label_2
_geom_bond_distance
_geom_bond_site_symmetry_2
_geom_bond_publ_flag
Os N4 2.003(7) . ?
Os N2 2.006(8) . ?
Os N3 2.056(7) . ?
Os N1 2.057(7) . ?
Os Br1 2.5313(12) . ?
Os Br2 2.5501(12) . ?
O1 C10 1.377(11) . ?
O1 C13 1.428(15) . ?
O2 C23 1.388(11) . ?
O2 C26 1.454(15) . ?
N1 C1 1.341(12) . ?
N1 C5 1.369(12) . ?
N2 C6 1.317(10) . ?
N2 C7 1.434(11) . ?
N3 C18 1.354(12) . ?
N3 C14 1.354(12) . ?
N4 C19 1.320(10) . ?
N4 C20 1.432(10) . ?
C1 C2 1.378(13) . ?
C2 C3 1.368(16) . ?
C3 C4 1.390(17) . ?
C4 C5 1.387(13) . ?
C5 C6 1.410(13) . ?
C7 C12 1.381(12) . ?
C7 C8 1.382(14) . ?
C8 C9 1.380(14) . ?
C9 C10 1.381(13) . ?
C10 C11 1.385(14) . ?
C11 C12 1.379(13) . ?
C14 C15 1.367(13) . ?
C15 C16 1.380(15) . ?
C16 C17 1.386(14) . ?
C17 C18 1.392(12) . ?
C18 C19 1.427(12) . ?
C20 C25 1.372(12) . ?
C20 C21 1.386(11) . ?
C21 C22 1.371(12) . ?
C22 C23 1.353(14) . ?
C23 C24 1.386(12) . ?
C24 C25 1.386(12) . ?
